data_2103005
loop_
_publ_author_name
'Prinz, Sebastian'
'Sparta, Karine M.'
'Roth, Georg'

_publ_section_title
;
 Temperature dependence of the <i>A</i>V~3~O~7~ (<i>A</i> = Ca, Sr)
 structure
;
_journal_coeditor_code BM5051
_journal_issue 6
_journal_name_full 'Acta Crystallographica Section B'
_journal_page_first 836
_journal_page_last 842
_journal_paper_doi 10.1107/S0108768107050550
_journal_volume 63
_journal_year 2007
_chemical_formula_moiety 'O7 V3, Ca'
_chemical_formula_sum 'Ca O7 V3'
_chemical_formula_weight 304.90
_chemical_name_systematic
;
 ?
;
_space_group_IT_number 62
_symmetry_cell_setting orthorhombic
_symmetry_space_group_name_Hall '-P 2ac 2n'
_symmetry_space_group_name_H-M 'P n m a'
_atom_sites_solution_hydrogens none
_atom_sites_solution_primary direct
_atom_sites_solution_secondary difmap
_audit_creation_method SHELXL-97
_cell_angle_alpha 90.00
_cell_angle_beta 90.00
_cell_angle_gamma 90.00
_cell_formula_units_Z 4
_cell_length_a 10.431(3)
_cell_length_b 10.366(2)
_cell_length_c 5.2918(15)
_cell_measurement_reflns_used 2716
_cell_measurement_temperature 225.0(10)
_cell_measurement_theta_max 23.4
_cell_measurement_theta_min 1.3
_cell_volume 572.2(3)
_computing_cell_refinement 'X-AREA (Stoe, 2002)'
_computing_data_collection 'X-AREA (Stoe, 2002)'
_computing_data_reduction 'X-RED (Stoe, 1996)'
_computing_molecular_graphics 'ATOMS Version 5.1'
_computing_publication_material 'WinGX 1.64.05 (Farrugia, 1999)'
_computing_structure_refinement 'SHELXL-97 (Sheldrick, 1997)'
_computing_structure_solution 'SHELXS-97 (Sheldrick, 1997)'
_diffrn_ambient_temperature 225.0(10)
_diffrn_detector_area_resol_mean 0
_diffrn_measured_fraction_theta_full 0.957
_diffrn_measured_fraction_theta_max 0.957
_diffrn_measurement_device_type 'STOE IPDS 2'
_diffrn_measurement_method 'Rotation method'
_diffrn_radiation_monochromator graphite
_diffrn_radiation_source 'fine-focus sealed tube'
_diffrn_radiation_type MoK\a
_diffrn_radiation_wavelength 0.71073
_diffrn_reflns_av_R_equivalents 0.0329
_diffrn_reflns_av_sigmaI/netI 0.0188
_diffrn_reflns_limit_h_max 11
_diffrn_reflns_limit_h_min -11
_diffrn_reflns_limit_k_max 10
_diffrn_reflns_limit_k_min -10
_diffrn_reflns_limit_l_max 5
_diffrn_reflns_limit_l_min -5
_diffrn_reflns_number 2451
_diffrn_reflns_theta_full 22.97
_diffrn_reflns_theta_max 22.97
_diffrn_reflns_theta_min 3.91
_diffrn_standards_decay_% 0
_diffrn_standards_interval_count 0
_diffrn_standards_interval_time 0
_diffrn_standards_number 0
_exptl_absorpt_coefficient_mu 5.675
_exptl_absorpt_correction_T_max 0.4708
_exptl_absorpt_correction_T_min 0.3172
_exptl_absorpt_correction_type numerical
_exptl_absorpt_process_details 'X-SHAPE (Stoe & Cie, 1996)'
_exptl_crystal_colour brown
_exptl_crystal_density_diffrn 3.540
_exptl_crystal_density_method 'not measured'
_exptl_crystal_F_000 580
_exptl_crystal_size_max 0.3
_exptl_crystal_size_mid 0.2
_exptl_crystal_size_min 0.1
_refine_diff_density_max 0.363
_refine_diff_density_min -0.410
_refine_ls_extinction_coef 0.0185(16)
_refine_ls_extinction_expression Fc^*^=kFc[1+0.001xFc^2^\l^3^/sin(2\q)]^-1/4^
_refine_ls_extinction_method SHELXL
_refine_ls_goodness_of_fit_ref 0.931
_refine_ls_hydrogen_treatment none
_refine_ls_matrix_type full
_refine_ls_number_parameters 38
_refine_ls_number_reflns 403
_refine_ls_number_restraints 0
_refine_ls_restrained_S_all 0.931
_refine_ls_R_factor_all 0.0237
_refine_ls_R_factor_gt 0.0201
_refine_ls_shift/su_max 0.000
_refine_ls_shift/su_mean 0.000
_refine_ls_structure_factor_coef Fsqd
_refine_ls_weighting_details 'calc w=1/[\s^2^(Fo^2^)+(0.0506P)^2^+0.0000P] where P=(Fo^2^+2Fc^2^)/3'
_refine_ls_weighting_scheme calc
_refine_ls_wR_factor_gt 0.0564
_refine_ls_wR_factor_ref 0.0578
_reflns_number_gt 371
_reflns_number_total 403
_reflns_threshold_expression >2sigma(I)
_cod_data_source_file bm5051.cif
_cod_data_source_block CaV3O7_225K
_cod_database_code 2103005

loop_
_symmetry_equiv_pos_as_xyz
'x, y, z'
'-x+1/2, -y, z+1/2'
'x+1/2, -y+1/2, -z+1/2'
'-x, y+1/2, -z'
'-x, -y, -z'
'x-1/2, y, -z-1/2'
'-x-1/2, y-1/2, z-1/2'
'x, -y-1/2, z'

loop_
_atom_site_type_symbol
_atom_site_label
_atom_site_fract_x
_atom_site_fract_y
_atom_site_fract_z
_atom_site_U_iso_or_equiv
_atom_site_adp_type
_atom_site_calc_flag
_atom_site_refinement_flags
_atom_site_occupancy
Ca Ca1 0.08481(10) 0.2500 0.29970(15) 0.0069(3) Uani d S 1
V V1 0.28872(8) 0.2500 0.79230(13) 0.0055(3) Uani d S 1
V V2 0.18743(6) 0.52027(6) 0.78360(10) 0.0055(3) Uani d . 1
O O1 0.4437(3) 0.2500 0.8086(6) 0.0109(8) Uiso d S 1
O O2 0.0400(2) 0.5655(3) 0.7667(4) 0.0124(6) Uiso d . 1
O O3 0.2204(2) 0.3800(2) 0.0261(4) 0.0066(5) Uiso d . 1
O O4 0.2267(2) 0.3797(2) 0.5483(4) 0.0069(5) Uiso d . 1

loop_
_atom_site_aniso_label
_atom_site_aniso_U_11
_atom_site_aniso_U_22
_atom_site_aniso_U_33
_atom_site_aniso_U_12
_atom_site_aniso_U_13
_atom_site_aniso_U_23
Ca1 0.0051(6) 0.0068(6) 0.0087(6) 0.000 -0.0002(4) 0.000
V1 0.0052(5) 0.0053(6) 0.0059(5) 0.000 -0.0002(3) 0.000
V2 0.0055(4) 0.0051(5) 0.0059(4) 0.0010(2) 0.0000(2) 0.0000(2)

loop_
_atom_type_symbol
_atom_type_description
_atom_type_scat_dispersion_real
_atom_type_scat_dispersion_imag
_atom_type_scat_source
O O 0.0106 0.0060 'International Tables Vol C Tables 4.2.6.8 and 6.1.1.4'
Ca Ca 0.2262 0.3064 'International Tables Vol C Tables 4.2.6.8 and 6.1.1.4'
V V 0.3005 0.5294 'International Tables Vol C Tables 4.2.6.8 and 6.1.1.4'

loop_
_geom_angle_atom_site_label_1
_geom_angle_atom_site_label_2
_geom_angle_atom_site_label_3
_geom_angle_site_symmetry_1
_geom_angle_site_symmetry_3
_geom_angle
O2 Ca1 O2 4_546 5_566 109.62(12)
O2 Ca1 O4 4_546 . 152.32(8)
O2 Ca1 O4 5_566 . 88.14(8)
O2 Ca1 O4 4_546 8_565 88.14(8)
O2 Ca1 O4 5_566 8_565 152.32(8)
O4 Ca1 O4 . 8_565 68.34(10)
O2 Ca1 O3 4_546 8_565 77.38(7)
O2 Ca1 O3 5_566 8_565 133.40(8)
O4 Ca1 O3 . 8_565 106.19(8)
O4 Ca1 O3 8_565 8_565 69.90(7)
O2 Ca1 O3 4_546 . 133.40(8)
O2 Ca1 O3 5_566 . 77.38(7)
O4 Ca1 O3 . . 69.90(7)
O4 Ca1 O3 8_565 . 106.19(8)
O3 Ca1 O3 8_565 . 67.29(10)
O2 Ca1 O1 4_546 6_557 78.48(7)
O2 Ca1 O1 5_566 6_557 78.48(7)
O4 Ca1 O1 . 6_557 84.83(8)
O4 Ca1 O1 8_565 6_557 84.83(8)
O3 Ca1 O1 8_565 6_557 145.32(5)
O3 Ca1 O1 . 6_557 145.32(5)
O2 Ca1 V2 4_546 2_564 165.34(6)
O2 Ca1 V2 5_566 2_564 79.09(6)
O4 Ca1 V2 . 2_564 34.90(5)
O4 Ca1 V2 8_565 2_564 88.56(6)
O3 Ca1 V2 8_565 2_564 88.07(6)
O3 Ca1 V2 . 2_564 35.12(5)
O1 Ca1 V2 6_557 2_564 115.43(5)
O2 Ca1 V2 4_546 7_655 79.09(6)
O2 Ca1 V2 5_566 7_655 165.34(6)
O4 Ca1 V2 . 7_655 88.56(6)
O4 Ca1 V2 8_565 7_655 34.90(5)
O3 Ca1 V2 8_565 7_655 35.12(5)
O3 Ca1 V2 . 7_655 88.07(6)
O1 Ca1 V2 6_557 7_655 115.43(5)
V2 Ca1 V2 2_564 7_655 90.10(4)
O2 Ca1 V1 4_546 . 117.91(6)
O2 Ca1 V1 5_566 . 117.91(6)
O4 Ca1 V1 . . 35.23(5)
O4 Ca1 V1 8_565 . 35.23(5)
O3 Ca1 V1 8_565 . 95.37(6)
O3 Ca1 V1 . . 95.37(6)
O1 Ca1 V1 6_557 . 74.59(8)
V2 Ca1 V1 2_564 . 64.74(2)
V2 Ca1 V1 7_655 . 64.74(2)
O2 Ca1 V1 4_546 1_554 103.17(6)
O2 Ca1 V1 5_566 1_554 103.17(6)
O4 Ca1 V1 . 1_554 92.69(6)
O4 Ca1 V1 8_565 1_554 92.69(6)
O3 Ca1 V1 8_565 1_554 34.11(5)
O3 Ca1 V1 . 1_554 34.11(5)
O1 Ca1 V1 6_557 1_554 176.99(8)
V2 Ca1 V1 2_564 1_554 62.73(2)
V2 Ca1 V1 7_655 1_554 62.73(2)
V1 Ca1 V1 . 1_554 102.40(4)
O2 Ca1 O1 4_546 6_556 68.42(6)
O2 Ca1 O1 5_566 6_556 68.42(6)
O4 Ca1 O1 . 6_556 139.20(6)
O4 Ca1 O1 8_565 6_556 139.20(6)
O3 Ca1 O1 8_565 6_556 72.56(7)
O3 Ca1 O1 . 6_556 72.56(7)
O1 Ca1 O1 6_557 6_556 120.05(12)
V2 Ca1 O1 2_564 6_556 105.70(4)
V2 Ca1 O1 7_655 6_556 105.70(4)
V1 Ca1 O1 . 6_556 165.36(6)
V1 Ca1 O1 1_554 6_556 62.95(6)
O2 Ca1 V2 4_546 4_546 15.73(6)
O2 Ca1 V2 5_566 4_546 94.61(7)
O4 Ca1 V2 . 4_546 153.36(6)
O4 Ca1 V2 8_565 4_546 100.20(5)
O3 Ca1 V2 8_565 4_546 91.08(5)
O3 Ca1 V2 . 4_546 136.54(6)
O1 Ca1 V2 6_557 4_546 69.87(6)
V2 Ca1 V2 2_564 4_546 170.33(3)
V2 Ca1 V2 7_655 4_546 94.74(2)
V1 Ca1 V2 . 4_546 124.93(2)
V1 Ca1 V2 1_554 4_546 112.32(2)
O1 Ca1 V2 6_556 4_546 64.93(4)
O2 Ca1 V2 4_546 5_566 94.61(7)
O2 Ca1 V2 5_566 5_566 15.73(6)
O4 Ca1 V2 . 5_566 100.20(5)
O4 Ca1 V2 8_565 5_566 153.36(6)
O3 Ca1 V2 8_565 5_566 136.54(6)
O3 Ca1 V2 . 5_566 91.08(5)
O1 Ca1 V2 6_557 5_566 69.87(6)
V2 Ca1 V2 2_564 5_566 94.74(2)
V2 Ca1 V2 7_655 5_566 170.33(3)
V1 Ca1 V2 . 5_566 124.93(2)
V1 Ca1 V2 1_554 5_566 112.32(2)
O1 Ca1 V2 6_556 5_566 64.93(4)
V2 Ca1 V2 4_546 5_566 79.30(3)
O2 Ca1 V1 4_546 6_557 68.28(6)
O2 Ca1 V1 5_566 6_557 68.28(6)
O4 Ca1 V1 . 6_557 101.06(6)
O4 Ca1 V1 8_565 6_557 101.06(6)
O3 Ca1 V1 8_565 6_557 144.88(5)
O3 Ca1 V1 . 6_557 144.88(5)
O1 Ca1 V1 6_557 6_557 19.67(7)
V2 Ca1 V1 2_564 6_557 126.38(2)
V2 Ca1 V1 7_655 6_557 126.38(2)
V1 Ca1 V1 . 6_557 94.26(3)
V1 Ca1 V1 1_554 6_557 163.34(3)
O1 Ca1 V1 6_556 6_557 100.39(6)
V2 Ca1 V1 4_546 6_557 56.23(2)
V2 Ca1 V1 5_566 6_557 56.23(2)
O2 Ca1 V2 4_546 . 146.00(6)
O2 Ca1 V2 5_566 . 70.60(6)
O4 Ca1 V2 . . 22.51(5)
O4 Ca1 V2 8_565 . 82.78(6)
O3 Ca1 V2 8_565 . 128.49(6)
O3 Ca1 V2 . . 80.51(5)
O1 Ca1 V2 6_557 . 68.14(5)
V2 Ca1 V2 2_564 . 47.315(15)
V2 Ca1 V2 7_655 . 109.12(3)
V1 Ca1 V2 . . 47.569(16)
V1 Ca1 V2 1_554 . 109.91(3)
O1 Ca1 V2 6_556 . 134.700(15)
V2 Ca1 V2 4_546 . 137.44(3)
V2 Ca1 V2 5_566 . 80.21(2)
V1 Ca1 V2 6_557 . 81.40(2)
O2 Ca1 V2 4_546 8_565 70.60(6)
O2 Ca1 V2 5_566 8_565 146.00(6)
O4 Ca1 V2 . 8_565 82.78(6)
O4 Ca1 V2 8_565 8_565 22.51(5)
O3 Ca1 V2 8_565 8_565 80.51(5)
O3 Ca1 V2 . 8_565 128.49(6)
O1 Ca1 V2 6_557 8_565 68.14(5)
V2 Ca1 V2 2_564 8_565 109.12(3)
V2 Ca1 V2 7_655 8_565 47.315(15)
V1 Ca1 V2 . 8_565 47.569(16)
V1 Ca1 V2 1_554 8_565 109.91(3)
O1 Ca1 V2 6_556 8_565 134.700(15)
V2 Ca1 V2 4_546 8_565 80.21(2)
V2 Ca1 V2 5_566 8_565 137.44(3)
V1 Ca1 V2 6_557 8_565 81.40(2)
V2 Ca1 V2 . 8_565 90.54(3)
O2 Ca1 V2 4_546 8_564 58.76(6)
O2 Ca1 V2 5_566 8_564 127.60(6)
O4 Ca1 V2 . 8_564 126.50(6)
O4 Ca1 V2 8_565 8_564 79.57(5)
O3 Ca1 V2 8_565 8_564 20.43(5)
O3 Ca1 V2 . 8_564 80.11(6)
O1 Ca1 V2 6_557 8_564 134.57(3)
V2 Ca1 V2 2_564 8_564 106.59(3)
V2 Ca1 V2 7_655 8_564 46.199(15)
V1 Ca1 V2 . 8_564 110.78(3)
V1 Ca1 V2 1_554 8_564 46.241(16)
O1 Ca1 V2 6_556 8_564 59.83(4)
V2 Ca1 V2 4_546 8_564 71.37(2)
V2 Ca1 V2 5_566 8_564 124.19(3)
V1 Ca1 V2 6_557 8_564 127.02(2)
V2 Ca1 V2 . 8_564 148.90(3)
V2 Ca1 V2 8_565 8_564 82.81(2)
O2 Ca1 V2 4_546 1_554 127.60(6)
O2 Ca1 V2 5_566 1_554 58.76(6)
O4 Ca1 V2 . 1_554 79.57(5)
O4 Ca1 V2 8_565 1_554 126.50(6)
O3 Ca1 V2 8_565 1_554 80.11(6)
O3 Ca1 V2 . 1_554 20.43(5)
O1 Ca1 V2 6_557 1_554 134.57(3)
V2 Ca1 V2 2_564 1_554 46.199(15)
V2 Ca1 V2 7_655 1_554 106.59(3)
V1 Ca1 V2 . 1_554 110.78(3)
V1 Ca1 V2 1_554 1_554 46.241(16)
O1 Ca1 V2 6_556 1_554 59.83(4)
V2 Ca1 V2 4_546 1_554 124.19(3)
V2 Ca1 V2 5_566 1_554 71.37(2)
V1 Ca1 V2 6_557 1_554 127.02(2)
V2 Ca1 V2 . 1_554 82.81(2)
V2 Ca1 V2 8_565 1_554 148.90(3)
V2 Ca1 V2 8_564 1_554 87.37(3)
O2 Ca1 O2 4_546 . 132.43(4)
O2 Ca1 O2 5_566 . 51.61(7)
O4 Ca1 O2 . . 45.22(6)
O4 Ca1 O2 8_565 . 100.73(6)
O3 Ca1 O2 8_565 . 149.52(7)
O3 Ca1 O2 . . 89.04(6)
O1 Ca1 O2 6_557 . 56.36(4)
V2 Ca1 O2 2_564 . 62.23(4)
V2 Ca1 O2 7_655 . 131.01(4)
V1 Ca1 O2 . . 66.90(4)
V1 Ca1 O2 1_554 . 122.67(4)
O1 Ca1 O2 6_556 . 119.84(4)
V2 Ca1 O2 4_546 . 119.37(4)
V2 Ca1 O2 5_566 . 58.58(4)
V1 Ca1 O2 6_557 . 64.15(4)
V2 Ca1 O2 . . 22.88(3)
V2 Ca1 O2 8_565 . 101.83(4)
V2 Ca1 O2 8_564 . 168.72(4)
V2 Ca1 O2 1_554 . 83.43(4)
O1 V1 O3 . 1_556 109.19(10)
O1 V1 O3 . 8_566 109.19(10)
O3 V1 O3 1_556 8_566 86.70(13)
O1 V1 O4 . 8_565 111.25(10)
O3 V1 O4 1_556 8_565 139.56(10)
O3 V1 O4 8_566 8_565 79.97(9)
O1 V1 O4 . . 111.25(10)
O3 V1 O4 1_556 . 79.97(9)
O3 V1 O4 8_566 . 139.56(10)
O4 V1 O4 8_565 . 85.88(13)
O1 V1 V2 . . 110.680(19)
O3 V1 V2 1_556 . 40.49(6)
O3 V1 V2 8_566 . 121.59(7)
O4 V1 V2 8_565 . 120.77(7)
O4 V1 V2 . . 40.26(6)
O1 V1 V2 . 8_565 110.680(19)
O3 V1 V2 1_556 8_565 121.59(7)
O3 V1 V2 8_566 8_565 40.49(6)
O4 V1 V2 8_565 8_565 40.26(6)
O4 V1 V2 . 8_565 120.77(7)
V2 V1 V2 . 8_565 138.64(4)
O1 V1 Ca1 . . 132.27(11)
O3 V1 Ca1 1_556 . 105.01(7)
O3 V1 Ca1 8_566 . 105.01(7)
O4 V1 Ca1 8_565 . 44.40(6)
O4 V1 Ca1 . . 44.40(6)
V2 V1 Ca1 . . 76.411(18)
V2 V1 Ca1 8_565 . 76.411(18)
O1 V1 Ca1 . 1_556 125.32(11)
O3 V1 Ca1 1_556 1_556 44.00(7)
O3 V1 Ca1 8_566 1_556 44.00(7)
O4 V1 Ca1 8_565 1_556 108.02(7)
O4 V1 Ca1 . 1_556 108.02(7)
V2 V1 Ca1 . 1_556 78.051(18)
V2 V1 Ca1 8_565 1_556 78.051(18)
Ca1 V1 Ca1 . 1_556 102.40(4)
O1 V1 Ca1 . 6_657 31.90(11)
O3 V1 Ca1 1_556 6_657 86.35(7)
O3 V1 Ca1 8_566 6_657 86.35(7)
O4 V1 Ca1 8_565 6_657 130.08(7)
O4 V1 Ca1 . 6_657 130.08(7)
V2 V1 Ca1 . 6_657 107.336(18)
V2 V1 Ca1 8_565 6_657 107.336(18)
Ca1 V1 Ca1 . 6_657 164.17(3)
Ca1 V1 Ca1 1_556 6_657 93.43(3)
O1 V1 Ca1 . 6_656 48.47(11)
O3 V1 Ca1 1_556 6_656 134.71(7)
O3 V1 Ca1 8_566 6_656 134.71(7)
O4 V1 Ca1 8_565 6_656 76.36(6)
O4 V1 Ca1 . 6_656 76.36(6)
V2 V1 Ca1 . 6_656 103.696(18)
V2 V1 Ca1 8_565 6_656 103.696(18)
Ca1 V1 Ca1 . 6_656 83.80(3)
Ca1 V1 Ca1 1_556 6_656 173.79(3)
Ca1 V1 Ca1 6_657 6_656 80.36(3)
O1 V1 Ca1 . 2_565 75.718(14)
O3 V1 Ca1 1_556 2_565 54.52(7)
O3 V1 Ca1 8_566 2_565 138.60(6)
O4 V1 Ca1 8_565 2_565 138.24(6)
O4 V1 Ca1 . 2_565 54.94(6)
V2 V1 Ca1 . 2_565 34.97(2)
V2 V1 Ca1 8_565 2_565 173.60(3)
Ca1 V1 Ca1 . 2_565 99.300(15)
Ca1 V1 Ca1 1_556 2_565 98.477(15)
Ca1 V1 Ca1 6_657 2_565 78.091(13)
Ca1 V1 Ca1 6_656 2_565 80.332(13)
O2 V2 O4 . 2_565 108.79(11)
O2 V2 O4 . . 112.38(11)
O4 V2 O4 2_565 . 138.77(5)
O2 V2 O3 . 2_565 105.99(11)
O4 V2 O3 2_565 2_565 89.63(10)
O4 V2 O3 . 2_565 81.27(9)
O2 V2 O3 . 1_556 114.74(11)
O4 V2 O3 2_565 1_556 81.10(9)
O4 V2 O3 . 1_556 80.12(9)
O3 V2 O3 2_565 1_556 139.10(5)
O2 V2 V2 . 2_565 120.59(8)
O4 V2 V2 2_565 2_565 40.52(6)
O4 V2 V2 . 2_565 111.57(7)
O3 V2 V2 2_565 2_565 118.46(7)
O3 V2 V2 1_556 2_565 40.62(6)
O2 V2 V2 . 2_564 114.20(8)
O4 V2 V2 2_565 2_564 120.59(7)
O4 V2 V2 . 2_564 40.51(6)
O3 V2 V2 2_565 2_564 40.81(6)
O3 V2 V2 1_556 2_564 113.43(7)
V2 V2 V2 2_565 2_564 125.21(4)
O2 V2 V1 . . 127.62(10)
O4 V2 V1 2_565 . 108.84(7)
O4 V2 V1 . . 40.58(6)
O3 V2 V1 2_565 . 109.32(7)
O3 V2 V1 1_556 . 40.32(6)
V2 V2 V1 2_565 . 72.54(3)
V2 V2 V1 2_564 . 74.17(3)
O2 V2 Ca1 . 2_565 117.99(10)
O4 V2 Ca1 2_565 2_565 44.32(6)
O4 V2 Ca1 . 2_565 113.26(7)
O3 V2 Ca1 2_565 2_565 45.48(7)
O3 V2 Ca1 1_556 2_565 112.49(7)
V2 V2 Ca1 2_565 2_565 76.59(3)
V2 V2 Ca1 2_564 2_565 79.22(3)
V1 V2 Ca1 . 2_565 114.37(3)
O2 V2 Ca1 . 5_566 23.20(9)
O4 V2 Ca1 2_565 5_566 95.43(7)
O4 V2 Ca1 . 5_566 123.94(6)
O3 V2 Ca1 2_565 5_566 87.38(7)
O3 V2 Ca1 1_556 5_566 132.93(7)
V2 V2 Ca1 2_565 5_566 121.88(3)
V2 V2 Ca1 2_564 5_566 108.56(3)
V1 V2 Ca1 . 5_566 150.14(3)
Ca1 V2 Ca1 2_565 5_566 95.08(2)
O2 V2 Ca1 . . 84.93(9)
O4 V2 Ca1 2_565 . 164.62(7)
O4 V2 Ca1 . . 27.87(6)
O3 V2 Ca1 2_565 . 93.23(7)
O3 V2 Ca1 1_556 . 86.90(7)
V2 V2 Ca1 2_565 . 126.53(3)
V2 V2 Ca1 2_564 . 56.10(3)
V1 V2 Ca1 . . 56.02(2)
Ca1 V2 Ca1 2_565 . 135.30(3)
Ca1 V2 Ca1 5_566 . 99.79(2)
O2 V2 Ca1 . 1_556 89.24(9)
O4 V2 Ca1 2_565 1_556 90.29(7)
O4 V2 Ca1 . 1_556 88.24(7)
O3 V2 Ca1 2_565 1_556 163.92(7)
O3 V2 Ca1 1_556 1_556 25.53(6)
V2 V2 Ca1 2_565 1_556 54.58(3)
V2 V2 Ca1 2_564 1_556 128.02(3)
V1 V2 Ca1 . 1_556 55.71(2)
Ca1 V2 Ca1 2_565 1_556 131.15(3)
Ca1 V2 Ca1 5_566 1_556 108.63(2)
Ca1 V2 Ca1 . 1_556 82.81(2)
V1 O1 Ca1 . 6_657 128.44(16)
V1 O1 Ca1 . 6_656 111.51(13)
Ca1 O1 Ca1 6_657 6_656 120.05(12)
V1 O1 Ca1 . 1_556 37.83(8)
Ca1 O1 Ca1 6_657 1_556 90.61(8)
Ca1 O1 Ca1 6_656 1_556 149.34(9)
V1 O1 Ca1 . . 32.67(8)
Ca1 O1 Ca1 6_657 . 161.11(11)
Ca1 O1 Ca1 6_656 . 78.84(6)
Ca1 O1 Ca1 1_556 . 70.50(5)
V2 O2 Ca1 . 5_566 141.07(15)
V2 O2 Ca1 . . 72.19(9)
Ca1 O2 Ca1 5_566 . 128.39(7)
V2 O2 Ca1 . 1_556 69.00(8)
Ca1 O2 Ca1 5_566 1_556 140.59(8)
Ca1 O2 Ca1 . 1_556 77.28(5)
V2 O2 Ca1 . 2_565 42.97(7)
Ca1 O2 Ca1 5_566 2_565 98.46(8)
Ca1 O2 Ca1 . 2_565 105.67(5)
Ca1 O2 Ca1 1_556 2_565 101.98(5)
V2 O3 V1 2_564 1_554 128.45(11)
V2 O3 V2 2_564 1_554 98.57(10)
V1 O3 V2 1_554 1_554 99.19(9)
V2 O3 Ca1 2_564 . 99.40(9)
V1 O3 Ca1 1_554 . 101.89(9)
V2 O3 Ca1 1_554 . 134.04(10)
V2 O3 Ca1 2_564 6_656 64.33(6)
V1 O3 Ca1 1_554 6_656 65.39(6)
V2 O3 Ca1 1_554 6_656 123.12(8)
Ca1 O3 Ca1 . 6_656 102.79(6)
V2 O3 Ca1 2_564 1_554 160.83(9)
V1 O3 Ca1 1_554 1_554 48.91(5)
V2 O3 Ca1 1_554 1_554 65.96(6)
Ca1 O3 Ca1 . 1_554 99.60(7)
Ca1 O3 Ca1 6_656 1_554 113.48(5)
V2 O3 Ca1 2_564 2_564 60.98(6)
V1 O3 Ca1 1_554 2_564 104.68(8)
V2 O3 Ca1 1_554 2_564 43.67(5)
Ca1 O3 Ca1 . 2_564 153.24(8)
Ca1 O3 Ca1 6_656 2_564 85.54(4)
Ca1 O3 Ca1 1_554 2_564 100.20(5)
V2 O4 V2 2_564 . 98.98(10)
V2 O4 V1 2_564 . 132.72(11)
V2 O4 V1 . . 99.17(9)
V2 O4 Ca1 2_564 . 100.78(8)
V2 O4 Ca1 . . 129.62(10)
V1 O4 Ca1 . . 100.36(9)
V2 O4 Ca1 2_564 6_656 58.10(6)
V2 O4 Ca1 . 6_656 132.37(9)
V1 O4 Ca1 . 6_656 77.65(6)
Ca1 O4 Ca1 . 6_656 97.12(6)
V2 O4 Ca1 2_564 1_556 161.88(9)
V2 O4 Ca1 . 1_556 65.64(6)
V1 O4 Ca1 . 1_556 47.05(5)
Ca1 O4 Ca1 . 1_556 96.65(7)
Ca1 O4 Ca1 6_656 1_556 124.54(5)
V2 O4 Ca1 2_564 2_565 63.98(6)
V2 O4 Ca1 . 2_565 43.23(5)
V1 O4 Ca1 . 2_565 104.10(7)
Ca1 O4 Ca1 . 2_565 155.38(7)
Ca1 O4 Ca1 6_656 2_565 90.77(4)
Ca1 O4 Ca1 1_556 2_565 97.95(4)
V2 O4 Ca1 2_564 5_566 90.32(7)
V2 O4 Ca1 . 5_566 37.44(5)
V1 O4 Ca1 . 5_566 128.27(8)
Ca1 O4 Ca1 . 5_566 96.64(6)
Ca1 O4 Ca1 6_656 5_566 147.40(5)
Ca1 O4 Ca1 1_556 5_566 82.79(3)
Ca1 O4 Ca1 2_565 5_566 65.81(3)

loop_
_geom_bond_atom_site_label_1
_geom_bond_atom_site_label_2
_geom_bond_site_symmetry_2
_geom_bond_distance
Ca1 O2 4_546 2.340(3)
Ca1 O2 5_566 2.340(3)
Ca1 O4 . 2.393(2)
Ca1 O4 8_565 2.393(2)
Ca1 O3 8_565 2.432(2)
Ca1 O3 . 2.432(2)
Ca1 O1 6_557 2.542(3)
Ca1 V2 2_564 3.3648(11)
Ca1 V2 7_655 3.3648(11)
Ca1 V1 . 3.3643(13)
Ca1 V1 1_554 3.4254(14)
Ca1 O1 6_556 3.540(3)
Ca1 V2 4_546 3.7321(12)
Ca1 V2 5_566 3.7321(12)
Ca1 V1 6_557 3.7683(14)
Ca1 V2 . 3.9436(10)
Ca1 V2 8_565 3.9436(10)
Ca1 V2 8_564 4.0563(11)
Ca1 V2 1_554 4.0563(11)
Ca1 O2 . 4.126(3)
V1 O1 . 1.619(3)
V1 O3 1_556 1.963(2)
V1 O3 8_566 1.963(2)
V1 O4 8_565 1.973(2)
V1 O4 . 1.973(2)
V1 V2 . 2.9946(9)
V1 V2 8_565 2.9946(9)
V1 Ca1 1_556 3.4254(14)
V1 Ca1 6_657 3.7683(14)
V1 Ca1 6_656 4.3991(15)
V1 Ca1 2_565 5.3483(12)
V2 O2 . 1.610(2)
V2 O4 2_565 1.960(2)
V2 O4 . 1.960(2)
V2 O3 2_565 1.962(2)
V2 O3 1_556 1.970(2)
V2 V2 2_565 2.9802(9)
V2 V2 2_564 2.9802(9)
V2 Ca1 2_565 3.3648(11)
V2 Ca1 5_566 3.7321(12)
V2 Ca1 1_556 4.0563(11)
O1 Ca1 6_657 2.542(3)
O1 Ca1 6_656 3.540(3)
O1 Ca1 1_556 4.557(3)
O2 Ca1 5_566 2.340(3)
O2 Ca1 1_556 4.344(3)
O2 Ca1 2_565 4.359(3)
O3 V2 2_564 1.962(2)
O3 V1 1_554 1.963(2)
O3 V2 1_554 1.970(2)
O3 Ca1 6_656 4.136(2)
O3 Ca1 1_554 4.312(2)
O3 Ca1 2_564 4.502(2)
O4 V2 2_564 1.960(2)
O4 Ca1 6_656 4.376(2)
O4 Ca1 1_556 4.451(2)
O4 Ca1 2_565 4.514(2)
O4 Ca1 5_566 5.093(2)
